data_7216643
loop_
_publ_author_name
'Yasmin, Lyzu'
'Eggers, Paul K.'
'Skelton, Brian W.'
'Stubbs, Keith A.'
'Raston, Colin L.'

_publ_section_title
;
 Thin film microfluidic synthesis of fluorescent highly substituted
 pyridines
;
_journal_issue 7
_journal_name_full 'Green Chemistry'
_journal_page_first 3450
_journal_paper_doi 10.1039/c4gc00881b
_journal_volume 16
_journal_year 2014
_chemical_formula_moiety 'C27 H26 N2'
_chemical_formula_sum 'C27 H26 N2'
_chemical_formula_weight 378.5
_chemical_name_systematic
;
 ?
;
_space_group_IT_number 14
_symmetry_cell_setting monoclinic
_symmetry_space_group_name_Hall '-P 2ybc'
_symmetry_space_group_name_H-M 'P 1 21/c 1'
_atom_sites_solution_hydrogens geom
_atom_sites_solution_primary direct
_atom_sites_solution_secondary difmap
_audit_creation_date 2013-10-10T21:17:50-00:00
_audit_creation_method 'WinGX routine CIF_UPDATE'
_cell_angle_alpha 90
_cell_angle_beta 99.776(4)
_cell_angle_gamma 90
_cell_formula_units_Z 4
_cell_length_a 7.4217(3)
_cell_length_b 23.8402(8)
_cell_length_c 11.7942(4)
_cell_measurement_reflns_used 3895
_cell_measurement_temperature 100(2)
_cell_measurement_theta_max 26.993
_cell_measurement_theta_min 2.907
_cell_volume 2056.50(13)
_computing_cell_refinement
;
        CrysAlisPro, Oxford Diffraction Ltd.,
        Version 1.171.33.52 (release 06-11-2009 CrysAlis171 .NET)
        (compiled Nov  6 2009,16:24:50)
;
_computing_data_collection
;
        CrysAlisPro, Oxford Diffraction Ltd.,
        Version 1.171.33.52 (release 06-11-2009 CrysAlis171 .NET)
        (compiled Nov  6 2009,16:24:50)
;
_computing_data_reduction
;
        CrysAlisPro, Oxford Diffraction Ltd.,
        Version 1.171.33.52 (release 06-11-2009 CrysAlis171 .NET)
        (compiled Nov  6 2009,16:24:50)
;
_computing_molecular_graphics 'OrtepII (Johnson, C. K. (1976)'
_computing_publication_material 'WinGX Farrugia, L. J. (1999)'
_computing_structure_refinement 'SHELXL-97 (Sheldrick, 2008)'
_diffrn_ambient_temperature 100(2)
_diffrn_detector_area_resol_mean 16.0009
_diffrn_measured_fraction_theta_full 0.999
_diffrn_measured_fraction_theta_max 0.999
_diffrn_measurement_device_type 'Oxford Diffraction Xcalibur diffractometer'
_diffrn_measurement_method '\w scans'
_diffrn_orient_matrix_UB_11 0.0690379
_diffrn_orient_matrix_UB_12 0.0193523
_diffrn_orient_matrix_UB_13 -0.0086095
_diffrn_orient_matrix_UB_21 0.0338878
_diffrn_orient_matrix_UB_22 -0.0195151
_diffrn_orient_matrix_UB_23 -0.0366302
_diffrn_orient_matrix_UB_31 -0.0590977
_diffrn_orient_matrix_UB_32 0.011423
_diffrn_orient_matrix_UB_33 -0.0479997
_diffrn_radiation_monochromator graphite
_diffrn_radiation_type MoK\a
_diffrn_radiation_wavelength 0.71073
_diffrn_reflns_av_R_equivalents 0.0428
_diffrn_reflns_av_unetI/netI 0.0325
_diffrn_reflns_limit_h_max 9
_diffrn_reflns_limit_h_min -9
_diffrn_reflns_limit_k_max 20
_diffrn_reflns_limit_k_min -29
_diffrn_reflns_limit_l_max 13
_diffrn_reflns_limit_l_min -14
_diffrn_reflns_number 13457
_diffrn_reflns_theta_full 26
_diffrn_reflns_theta_max 26
_diffrn_reflns_theta_min 2.78
_exptl_absorpt_coefficient_mu 0.071
_exptl_absorpt_correction_T_max 1
_exptl_absorpt_correction_T_min 0.76426
_exptl_absorpt_correction_type multi-scan
_exptl_absorpt_process_details
;
  CrysAlisPro, Oxford Diffraction Ltd.,
  Empirical absorption correction using spherical harmonics,
 implemented in SCALE3 ABSPACK scaling algorithm.
;
_exptl_crystal_colour colourless
_exptl_crystal_density_diffrn 1.222
_exptl_crystal_density_method 'not measured'
_exptl_crystal_description slab
_exptl_crystal_F_000 808
_exptl_crystal_size_max 0.5
_exptl_crystal_size_mid 0.23
_exptl_crystal_size_min 0.2
_refine_diff_density_max 0.383
_refine_diff_density_min -0.209
_refine_diff_density_rms 0.052
_refine_ls_extinction_method none
_refine_ls_goodness_of_fit_ref 1.143
_refine_ls_hydrogen_treatment constr
_refine_ls_matrix_type full
_refine_ls_number_parameters 266
_refine_ls_number_reflns 4047
_refine_ls_number_restraints 0
_refine_ls_restrained_S_all 1.143
_refine_ls_R_factor_all 0.1015
_refine_ls_R_factor_gt 0.0824
_refine_ls_shift/su_max 0.005
_refine_ls_shift/su_mean 0.001
_refine_ls_structure_factor_coef Fsqd
_refine_ls_weighting_details 'calc w=1/[\s^2^(Fo^2^)+(0.0739P)^2^+1.5065P] where P=(Fo^2^+2Fc^2^)/3'
_refine_ls_weighting_scheme calc
_refine_ls_wR_factor_gt 0.1897
_refine_ls_wR_factor_ref 0.2007
_reflns_number_gt 3289
_reflns_number_total 4047
_reflns_threshold_expression I>2\s(I)
_cod_data_source_file c4gc00881b2.cif
_cod_data_source_block ly02
_cod_depositor_comments 'Adding full bibliography for 7216643.cif.'
_cod_database_code 7216643

loop_
_symmetry_equiv_pos_as_xyz
'x, y, z'
'x, -y+1/2, z+1/2'
'-x, -y, -z'
'-x, y-1/2, -z-1/2'

loop_
_atom_site_label
_atom_site_type_symbol
_atom_site_fract_x
_atom_site_fract_y
_atom_site_fract_z
_atom_site_U_iso_or_equiv
_atom_site_adp_type
_atom_site_occupancy
_atom_site_symmetry_multiplicity
_atom_site_calc_flag
_atom_site_refinement_flags
N11 N 0.5137(3) 0.37529(8) 0.28846(17) 0.0293(5) Uani 1 1 d .
C12 C 0.4162(3) 0.37384(10) 0.1822(2) 0.0276(5) Uani 1 1 d .
C13 C 0.3615(3) 0.42187(10) 0.1193(2) 0.0297(6) Uani 1 1 d .
H13 H 0.2947 0.4187 0.0434 0.036 Uiso 1 1 calc R
C14 C 0.4043(3) 0.47497(10) 0.1672(2) 0.0283(5) Uani 1 1 d .
C15 C 0.5027(4) 0.47584(10) 0.2780(2) 0.0335(6) Uani 1 1 d .
H15 H 0.533 0.5108 0.3151 0.04 Uiso 1 1 calc R
C16 C 0.5580(3) 0.42602(10) 0.3356(2) 0.0302(6) Uani 1 1 d .
C121 C 0.3676(3) 0.31637(10) 0.1336(2) 0.0278(5) Uani 1 1 d .
C122 C 0.4055(4) 0.26883(11) 0.2022(2) 0.0351(6) Uani 1 1 d .
H122 H 0.4654 0.2728 0.2796 0.042 Uiso 1 1 calc R
C123 C 0.3570(4) 0.21575(11) 0.1592(2) 0.0364(6) Uani 1 1 d .
H123 H 0.3835 0.1842 0.2082 0.044 Uiso 1 1 calc R
C124 C 0.2715(3) 0.20761(11) 0.0473(2) 0.0337(6) Uani 1 1 d .
C125 C 0.2354(3) 0.25469(11) -0.0216(2) 0.0337(6) Uani 1 1 d .
H125 H 0.1779 0.2504 -0.0994 0.04 Uiso 1 1 calc R
C126 C 0.2821(4) 0.30828(11) 0.0212(2) 0.0335(6) Uani 1 1 d .
H126 H 0.2545 0.3398 -0.0279 0.04 Uiso 1 1 calc R
C127 C 0.2185(4) 0.14980(11) -0.0002(3) 0.0423(7) Uani 1 1 d .
H12A H 0.2685 0.1213 0.0564 0.063 Uiso 1 1 calc R
H12B H 0.2677 0.144 -0.0714 0.063 Uiso 1 1 calc R
H12C H 0.0849 0.1466 -0.0165 0.063 Uiso 1 1 calc R
C141 C 0.3475(3) 0.52695(10) 0.1020(2) 0.0286(6) Uani 1 1 d .
C142 C 0.2320(4) 0.52634(11) -0.0032(2) 0.0371(6) Uani 1 1 d .
H142 H 0.1893 0.4912 -0.0348 0.045 Uiso 1 1 calc R
C143 C 0.1758(4) 0.57423(11) -0.0641(2) 0.0370(6) Uani 1 1 d .
H143 H 0.0989 0.5712 -0.137 0.044 Uiso 1 1 calc R
C144 C 0.2305(3) 0.62750(11) -0.0204(2) 0.0335(6) Uani 1 1 d .
C145 C 0.3486(4) 0.62854(11) 0.0854(2) 0.0367(6) Uani 1 1 d .
H145 H 0.3911 0.6637 0.1175 0.044 Uiso 1 1 calc R
C146 C 0.4051(4) 0.58004(10) 0.1445(2) 0.0342(6) Uani 1 1 d .
H146 H 0.4855 0.5827 0.2162 0.041 Uiso 1 1 calc R
N144 N 0.1704(3) 0.67566(9) -0.0781(2) 0.0430(6) Uani 1 1 d .
C147 C 0.0839(4) 0.67395(12) -0.1969(3) 0.0444(7) Uani 1 1 d .
H14A H 0.1658 0.6558 -0.2427 0.067 Uiso 1 1 calc R
H14B H 0.0574 0.7123 -0.225 0.067 Uiso 1 1 calc R
H14C H -0.0304 0.6526 -0.2039 0.067 Uiso 1 1 calc R
C148 C 0.2192(4) 0.72990(11) -0.0260(3) 0.0475(8) Uani 1 1 d .
H14D H 0.2011 0.7294 0.0544 0.071 Uiso 1 1 calc R
H14E H 0.1416 0.759 -0.068 0.071 Uiso 1 1 calc R
H14F H 0.3477 0.738 -0.0292 0.071 Uiso 1 1 calc R
C161 C 0.6697(3) 0.42571(11) 0.4524(2) 0.0318(6) Uani 1 1 d .
C162 C 0.7596(4) 0.47312(12) 0.5020(3) 0.0457(8) Uani 1 1 d .
H162 H 0.7426 0.5079 0.4625 0.055 Uiso 1 1 calc R
C163 C 0.8727(4) 0.47076(13) 0.6071(3) 0.0506(8) Uani 1 1 d .
H163 H 0.9313 0.5041 0.6385 0.061 Uiso 1 1 calc R
C164 C 0.9034(4) 0.42173(12) 0.6679(2) 0.0379(7) Uani 1 1 d .
C165 C 0.8051(4) 0.37505(12) 0.6232(2) 0.0447(7) Uani 1 1 d .
H165 H 0.8152 0.3412 0.6663 0.054 Uiso 1 1 calc R
C166 C 0.6926(4) 0.37666(11) 0.5172(2) 0.0409(7) Uani 1 1 d .
H166 H 0.6298 0.3436 0.4879 0.049 Uiso 1 1 calc R
C167 C 1.0379(4) 0.41820(14) 0.7786(3) 0.0499(8) Uani 1 1 d .
H16A H 0.973 0.4224 0.8439 0.075 Uiso 1 1 calc R
H16B H 1.1287 0.4482 0.7808 0.075 Uiso 1 1 calc R
H16C H 1.0997 0.3817 0.7833 0.075 Uiso 1 1 calc R

loop_
_atom_site_aniso_label
_atom_site_aniso_U_11
_atom_site_aniso_U_22
_atom_site_aniso_U_33
_atom_site_aniso_U_23
_atom_site_aniso_U_13
_atom_site_aniso_U_12
N11 0.0283(11) 0.0287(11) 0.0309(12) -0.0003(9) 0.0046(9) -0.0017(8)
C12 0.0252(12) 0.0290(13) 0.0304(13) -0.0004(10) 0.0097(10) 0.0008(10)
C13 0.0299(13) 0.0308(14) 0.0286(13) -0.0004(10) 0.0057(10) -0.0001(10)
C14 0.0272(12) 0.0290(13) 0.0303(13) -0.0001(10) 0.0094(10) 0.0018(10)
C15 0.0405(15) 0.0249(13) 0.0346(15) -0.0032(10) 0.0044(12) -0.0037(11)
C16 0.0307(13) 0.0289(13) 0.0317(14) -0.0004(10) 0.0076(10) -0.0031(10)
C121 0.0245(12) 0.0279(13) 0.0320(13) 0.0005(10) 0.0080(10) 0.0017(10)
C122 0.0403(15) 0.0326(14) 0.0307(14) -0.0018(11) 0.0016(11) 0.0004(11)
C123 0.0423(15) 0.0286(14) 0.0380(15) 0.0040(11) 0.0064(12) 0.0018(11)
C124 0.0317(13) 0.0319(14) 0.0387(15) -0.0037(11) 0.0090(11) -0.0019(11)
C125 0.0328(14) 0.0341(14) 0.0325(14) -0.0035(11) 0.0006(11) -0.0016(11)
C126 0.0354(14) 0.0297(14) 0.0341(14) 0.0009(11) 0.0022(11) -0.0005(11)
C127 0.0446(16) 0.0353(15) 0.0472(17) -0.0052(13) 0.0083(13) -0.0047(12)
C141 0.0295(13) 0.0272(13) 0.0301(13) -0.0016(10) 0.0075(10) 0.0015(10)
C142 0.0474(16) 0.0258(13) 0.0374(15) -0.0032(11) 0.0048(12) -0.0017(11)
C143 0.0406(15) 0.0349(15) 0.0336(15) -0.0003(11) 0.0007(12) 0.0010(12)
C144 0.0294(13) 0.0318(14) 0.0406(15) 0.0027(11) 0.0092(11) 0.0041(10)
C145 0.0386(15) 0.0239(13) 0.0465(17) -0.0023(11) 0.0043(13) -0.0008(11)
C146 0.0340(14) 0.0296(14) 0.0369(15) 0.0012(11) -0.0002(11) -0.0008(11)
N144 0.0444(14) 0.0299(12) 0.0511(15) 0.0060(10) -0.0019(11) 0.0041(10)
C147 0.0389(15) 0.0397(16) 0.0537(19) 0.0134(14) 0.0055(14) 0.0064(12)
C148 0.0427(16) 0.0283(15) 0.072(2) 0.0078(14) 0.0102(15) 0.0058(12)
C161 0.0314(13) 0.0325(14) 0.0329(14) 0.0001(11) 0.0092(11) -0.0008(11)
C162 0.0595(19) 0.0330(15) 0.0404(17) 0.0011(12) -0.0040(14) -0.0079(13)
C163 0.059(2) 0.0468(18) 0.0430(18) -0.0090(14) -0.0007(15) -0.0146(15)
C164 0.0343(14) 0.0472(17) 0.0318(14) -0.0071(12) 0.0044(11) 0.0043(12)
C165 0.0571(18) 0.0368(16) 0.0367(16) 0.0006(12) -0.0021(14) 0.0066(13)
C166 0.0486(17) 0.0315(14) 0.0393(16) -0.0020(12) -0.0019(13) -0.0008(12)
C167 0.0442(17) 0.062(2) 0.0406(17) -0.0098(14) -0.0019(13) 0.0024(15)

loop_
_atom_type_symbol
_atom_type_description
_atom_type_scat_dispersion_real
_atom_type_scat_dispersion_imag
_atom_type_scat_source
C C 0.0033 0.0016 'International Tables Vol C Tables 4.2.6.8 and 6.1.1.4'
H H 0 0 'International Tables Vol C Tables 4.2.6.8 and 6.1.1.4'
N N 0.0061 0.0033 'International Tables Vol C Tables 4.2.6.8 and 6.1.1.4'

loop_
_geom_angle_atom_site_label_1
_geom_angle_atom_site_label_2
_geom_angle_atom_site_label_3
_geom_angle
C12 N11 C16 117.7(2)
N11 C12 C13 122.9(2)
N11 C12 C121 115.9(2)
C13 C12 C121 121.2(2)
C12 C13 C14 120.3(2)
C12 C13 H13 119.8
C14 C13 H13 119.8
C15 C14 C13 116.2(2)
C15 C14 C141 122.3(2)
C13 C14 C141 121.5(2)
C14 C15 C16 120.8(2)
C14 C15 H15 119.6
C16 C15 H15 119.6
N11 C16 C15 122.1(2)
N11 C16 C161 116.0(2)
C15 C16 C161 121.9(2)
C126 C121 C122 117.2(2)
C126 C121 C12 122.2(2)
C122 C121 C12 120.5(2)
C123 C122 C121 121.0(2)
C123 C122 H122 119.5
C121 C122 H122 119.5
C124 C123 C122 121.9(2)
C124 C123 H123 119.1
C122 C123 H123 119.1
C123 C124 C125 117.4(2)
C123 C124 C127 122.1(2)
C125 C124 C127 120.5(2)
C124 C125 C126 121.2(2)
C124 C125 H125 119.4
C126 C125 H125 119.4
C121 C126 C125 121.3(2)
C121 C126 H126 119.3
C125 C126 H126 119.3
C124 C127 H12A 109.5
C124 C127 H12B 109.5
H12A C127 H12B 109.5
C124 C127 H12C 109.5
H12A C127 H12C 109.5
H12B C127 H12C 109.5
C142 C141 C146 115.8(2)
C142 C141 C14 122.3(2)
C146 C141 C14 121.9(2)
C143 C142 C141 123.1(2)
C143 C142 H142 118.4
C141 C142 H142 118.4
C142 C143 C144 121.0(2)
C142 C143 H143 119.5
C144 C143 H143 119.5
N144 C144 C145 122.0(2)
N144 C144 C143 121.7(2)
C145 C144 C143 116.2(2)
C146 C145 C144 121.8(2)
C146 C145 H145 119.1
C144 C145 H145 119.1
C145 C146 C141 121.9(2)
C145 C146 H146 119
C141 C146 H146 119
C144 N144 C147 120.9(2)
C144 N144 C148 120.0(2)
C147 N144 C148 118.4(2)
N144 C147 H14A 109.5
N144 C147 H14B 109.5
H14A C147 H14B 109.5
N144 C147 H14C 109.5
H14A C147 H14C 109.5
H14B C147 H14C 109.5
N144 C148 H14D 109.5
N144 C148 H14E 109.5
H14D C148 H14E 109.5
N144 C148 H14F 109.5
H14D C148 H14F 109.5
H14E C148 H14F 109.5
C162 C161 C166 116.5(2)
C162 C161 C16 122.7(2)
C166 C161 C16 120.8(2)
C163 C162 C161 121.5(3)
C163 C162 H162 119.3
C161 C162 H162 119.3
C164 C163 C162 121.9(3)
C164 C163 H163 119.1
C162 C163 H163 119.1
C163 C164 C165 117.1(3)
C163 C164 C167 121.9(3)
C165 C164 C167 121.0(3)
C166 C165 C164 121.4(3)
C166 C165 H165 119.3
C164 C165 H165 119.3
C165 C166 C161 121.3(3)
C165 C166 H166 119.3
C161 C166 H166 119.3
C164 C167 H16A 109.5
C164 C167 H16B 109.5
H16A C167 H16B 109.5
C164 C167 H16C 109.5
H16A C167 H16C 109.5
H16B C167 H16C 109.5

loop_
_geom_bond_atom_site_label_1
_geom_bond_atom_site_label_2
_geom_bond_distance
N11 C12 1.337(3)
N11 C16 1.348(3)
C12 C13 1.387(3)
C12 C121 1.505(3)
C13 C14 1.400(3)
C13 H13 0.95
C14 C15 1.384(3)
C14 C141 1.481(3)
C15 C16 1.395(3)
C15 H15 0.95
C16 C161 1.481(3)
C121 C126 1.383(3)
C121 C122 1.393(3)
C122 C123 1.388(4)
C122 H122 0.95
C123 C124 1.377(4)
C123 H123 0.95
C124 C125 1.385(4)
C124 C127 1.515(4)
C125 C126 1.395(3)
C125 H125 0.95
C126 H126 0.95
C127 H12A 0.98
C127 H12B 0.98
C127 H12C 0.98
C141 C142 1.384(3)
C141 C146 1.401(3)
C142 C143 1.375(4)
C142 H142 0.95
C143 C144 1.404(4)
C143 H143 0.95
C144 N144 1.370(3)
C144 C145 1.399(4)
C145 C146 1.378(3)
C145 H145 0.95
C146 H146 0.95
N144 C147 1.439(4)
N144 C148 1.451(4)
C147 H14A 0.98
C147 H14B 0.98
C147 H14C 0.98
C148 H14D 0.98
C148 H14E 0.98
C148 H14F 0.98
C161 C162 1.391(4)
C161 C166 1.391(4)
C162 C163 1.375(4)
C162 H162 0.95
C163 C164 1.370(4)
C163 H163 0.95
C164 C165 1.385(4)
C164 C167 1.506(4)
C165 C166 1.381(4)
C165 H165 0.95
C166 H166 0.95
C167 H16A 0.98
C167 H16B 0.98
C167 H16C 0.98
